data_7051477
_journal_name_full 'New Journal of Chemistry'
_journal_paper_doi 10.1039/a904579a
_journal_year 1999
_chemical_formula_sum 'C56 H84 N5 Nb O2'
_chemical_formula_weight 952.19
_space_group_IT_number 14
_symmetry_cell_setting monoclinic
_symmetry_space_group_name_Hall '-P 2ybc'
_symmetry_space_group_name_H-M 'P 1 21/c 1'
_cell_angle_alpha 90.00
_cell_angle_beta 92.26(3)
_cell_angle_gamma 90.00
_cell_formula_units_Z 4
_cell_length_a 13.670(2)
_cell_length_b 20.289(14)
_cell_length_c 19.765(11)
_cell_measurement_temperature 293(2)
_cell_volume 5477.6(49)
_diffrn_ambient_temperature 293(2)
_exptl_crystal_density_diffrn 1.155
_refine_ls_R_factor_obs 0.0479
_refine_ls_wR_factor_obs 0.1165
_cod_original_sg_symbol_H-M 'P 21/c'
_cod_database_code 7051477

loop_
_symmetry_equiv_pos_as_xyz
'x, y, z'
'x, -y+1/2, z+1/2'
'-x, -y, -z'
'-x, y-1/2, -z-1/2'

loop_
_atom_site_aniso_label
_atom_site_aniso_U_11
_atom_site_aniso_U_22
_atom_site_aniso_U_33
_atom_site_aniso_U_23
_atom_site_aniso_U_13
_atom_site_aniso_U_12
Nb 0.0310(2) 0.0314(2) 0.0359(2) -0.0046(2) 0.00138(13) 0.0008(2)
O1 0.0310(13) 0.0332(14) 0.0407(15) 0.0002(11) 0.0029(11) -0.0010(11)
O2 0.0376(14) 0.0360(15) 0.0408(15) -0.0047(12) -0.0079(12) 0.0027(12)
N1 0.033(2) 0.029(2) 0.031(2) -0.0034(13) 0.0011(13) -0.0011(13)
N2 0.032(2) 0.032(2) 0.042(2) -0.0055(14) -0.0015(14) 0.0013(13)
N3 0.042(2) 0.034(2) 0.044(2) -0.0059(15) 0.0082(15) -0.0006(15)
N4 0.037(2) 0.039(2) 0.058(2) -0.003(2) 0.005(2) -0.003(2)
N5 0.042(2) 0.049(2) 0.047(2) 0.004(2) 0.001(2) -0.009(2)
C1 0.037(2) 0.030(2) 0.033(2) -0.006(2) 0.000(2) -0.001(2)
C2 0.046(2) 0.031(2) 0.035(2) 0.000(2) -0.001(2) -0.001(2)
C3 0.051(2) 0.039(2) 0.043(2) 0.009(2) -0.009(2) 0.003(2)
C4 0.044(2) 0.043(2) 0.042(2) 0.001(2) -0.007(2) -0.004(2)
C5 0.042(2) 0.038(2) 0.038(2) 0.004(2) -0.003(2) -0.004(2)
C6 0.038(2) 0.034(2) 0.028(2) -0.003(2) 0.000(2) 0.000(2)
C7 0.038(2) 0.032(2) 0.029(2) -0.002(2) 0.001(2) -0.002(2)
C8 0.033(2) 0.039(2) 0.031(2) 0.001(2) -0.003(2) 0.000(2)
C9 0.044(2) 0.039(2) 0.041(2) 0.005(2) -0.003(2) 0.004(2)
C10 0.066(3) 0.041(2) 0.044(2) 0.011(2) -0.004(2) 0.001(2)
C11 0.066(3) 0.059(3) 0.035(2) 0.008(2) 0.008(2) 0.000(2)
C12 0.051(2) 0.052(3) 0.032(2) -0.003(2) 0.002(2) 0.000(2)
C13 0.032(2) 0.041(2) 0.031(2) -0.001(2) 0.000(2) 0.003(2)
C14 0.040(2) 0.036(2) 0.027(2) -0.005(2) 0.000(2) 0.005(2)
C15 0.041(2) 0.045(2) 0.034(2) -0.007(2) 0.001(2) 0.008(2)
C16 0.049(3) 0.047(3) 0.046(2) -0.002(2) 0.002(2) 0.019(2)
C17 0.062(3) 0.035(2) 0.063(3) 0.004(2) 0.007(2) 0.014(2)
C18 0.048(2) 0.036(2) 0.052(3) -0.004(2) 0.007(2) 0.000(2)
C19 0.040(2) 0.035(2) 0.031(2) -0.008(2) -0.002(2) 0.007(2)
C20 0.041(2) 0.035(2) 0.043(2) -0.011(2) -0.001(2) 0.000(2)
C21 0.037(2) 0.043(2) 0.041(2) -0.006(2) -0.006(2) 0.002(2)
C22 0.041(2) 0.055(3) 0.050(3) -0.016(2) -0.007(2) 0.003(2)
C23 0.037(2) 0.069(3) 0.056(3) -0.013(2) -0.008(2) 0.000(2)
C24 0.042(2) 0.059(3) 0.057(3) -0.004(2) -0.012(2) 0.011(2)
C25 0.039(2) 0.050(3) 0.047(2) 0.001(2) -0.004(2) 0.009(2)
C26 0.031(2) 0.046(2) 0.041(2) -0.002(2) -0.003(2) 0.003(2)
C27 0.092(4) 0.069(3) 0.045(3) -0.009(2) 0.021(3) 0.007(3)
C28 0.041(2) 0.067(3) 0.064(3) -0.001(2) 0.002(2) 0.009(2)
C29 0.051(2) 0.033(2) 0.045(2) 0.005(2) 0.004(2) -0.002(2)
C30 0.063(3) 0.042(2) 0.062(3) -0.002(2) 0.004(2) -0.014(2)
C31 0.064(3) 0.049(3) 0.060(3) -0.001(2) 0.021(2) -0.009(2)
C32 0.075(3) 0.058(3) 0.069(3) 0.024(3) 0.007(3) -0.007(3)
C33 0.042(3) 0.064(3) 0.072(3) 0.016(3) -0.017(2) -0.001(2)
C37 0.049(3) 0.048(3) 0.065(3) -0.002(2) -0.014(2) 0.010(2)
C38 0.071(4) 0.053(3) 0.102(4) 0.017(3) 0.005(3) -0.003(3)
C39 0.073(4) 0.062(3) 0.094(4) -0.021(3) 0.008(3) 0.011(3)
C40 0.113(5) 0.060(4) 0.135(6) -0.005(4) -0.066(5) 0.028(4)
C41 0.042(3) 0.085(4) 0.077(4) -0.026(3) -0.021(2) 0.008(3)
C42 0.083(4) 0.106(5) 0.146(6) -0.057(5) -0.055(4) -0.001(4)
C43 0.089(5) 0.130(6) 0.096(5) -0.027(4) -0.049(4) 0.014(4)
C44 0.050(4) 0.217(10) 0.149(7) -0.078(7) 0.007(4) -0.035(5)
C45 0.047(2) 0.036(2) 0.036(2) 0.001(2) -0.004(2) -0.007(2)
C46 0.063(3) 0.077(4) 0.089(4) 0.022(3) 0.017(3) -0.019(3)
C47 0.080(4) 0.142(7) 0.149(7) 0.047(6) 0.059(5) -0.006(4)
C48 0.066(3) 0.045(3) 0.049(3) -0.007(2) -0.012(2) -0.013(2)
C49 0.059(3) 0.048(3) 0.050(3) -0.009(2) 0.018(2) 0.000(2)
C50 0.101(4) 0.070(3) 0.041(3) -0.005(2) 0.006(3) -0.005(3)
C51 0.063(3) 0.033(2) 0.051(3) -0.005(2) 0.010(2) 0.001(2)
C52 0.071(3) 0.046(3) 0.074(3) -0.013(2) -0.003(3) 0.010(2)
C53 0.041(2) 0.055(3) 0.084(4) -0.004(3) 0.012(2) -0.003(2)
C54 0.042(3) 0.086(4) 0.098(4) 0.003(3) 0.000(3) -0.002(3)
C55 0.047(3) 0.045(3) 0.089(4) 0.001(3) 0.001(3) -0.009(2)
C56 0.068(4) 0.077(4) 0.128(6) 0.031(4) 0.009(4) -0.015(3)
C34 0.084(9) 0.293(32) 0.081(9) 0.062(14) -0.055(7) -0.080(14)
C35 0.032(5) 0.086(8) 0.163(17) 0.047(8) -0.036(7) -0.011(5)
C36 0.063(7) 0.109(10) 0.226(23) -0.047(11) -0.060(10) 0.036(7)
C34A 0.086(17) 0.106(18) 0.162(32) -0.024(18) -0.070(20) -0.003(14)
C36A 0.078(15) 0.111(20) 0.187(40) 0.087(24) -0.113(21) -0.028(16)
C35A 0.071(21) 0.436(100) 0.130(27) 0.088(44) 0.035(18) 0.136(43)

loop_
_atom_site_label
_atom_site_type_symbol
_atom_site_fract_x
_atom_site_fract_y
_atom_site_fract_z
_atom_site_U_iso_or_equiv
_atom_site_thermal_displace_type
_atom_site_occupancy
_atom_site_calc_flag
_atom_site_refinement_flags
_atom_site_disorder_group
Nb Nb 0.35846(2) 0.19022(2) 0.17890(2) 0.03275(12) Uani 1 d . .
O1 O 0.4312(2) 0.13309(12) 0.24464(13) 0.0349(6) Uani 1 d . .
O2 O 0.3018(2) 0.23390(13) 0.09378(13) 0.0384(6) Uani 1 d . .
N1 N 0.4922(2) 0.22614(14) 0.15681(14) 0.0310(7) Uani 1 d . .
N2 N 0.3967(2) 0.11730(15) 0.0924(2) 0.0353(7) Uani 1 d . .
N3 N 0.3280(2) 0.2633(2) 0.2414(2) 0.0397(8) Uani 1 d . .
N4 N 0.2351(2) 0.1364(2) 0.1890(2) 0.0446(8) Uani 1 d . .
N5 N 0.7188(3) 0.2753(2) 0.1707(2) 0.0462(9) Uani 1 d . .
H5N H 0.7011(34) 0.2505(23) 0.1381(23) 0.055(15) Uiso 1 d . .
C1 C 0.5248(3) 0.1258(2) 0.2683(2) 0.0335(8) Uani 1 d . .
C2 C 0.5515(3) 0.0736(2) 0.3133(2) 0.0373(9) Uani 1 d . .
C3 C 0.6499(3) 0.0680(2) 0.3324(2) 0.0445(10) Uani 1 d . .
H3 H 0.6683(3) 0.0336(2) 0.3612(2) 0.053 Uiso 1 calc R .
C4 C 0.7228(3) 0.1103(2) 0.3114(2) 0.0433(10) Uani 1 d . .
C5 C 0.6934(3) 0.1629(2) 0.2710(2) 0.0396(9) Uani 1 d . .
H5 H 0.7399(3) 0.1931(2) 0.2573(2) 0.047 Uiso 1 calc R .
C6 C 0.5957(3) 0.1717(2) 0.2502(2) 0.0332(8) Uani 1 d . .
C7 C 0.5596(3) 0.2361(2) 0.2174(2) 0.0331(8) Uani 1 d . .
H7 H 0.5158(3) 0.2537(2) 0.2511(2) 0.040 Uiso 1 calc R .
C8 C 0.5328(3) 0.2327(2) 0.0918(2) 0.0344(8) Uani 1 d . .
C9 C 0.5280(3) 0.2933(2) 0.0596(2) 0.0415(9) Uani 1 d . .
H9 H 0.4984(3) 0.3287(2) 0.0806(2) 0.050 Uiso 1 calc R .
C10 C 0.5665(3) 0.3017(2) -0.0031(2) 0.0507(11) Uani 1 d . .
H10 H 0.5655(3) 0.3430(2) -0.0235(2) 0.061 Uiso 1 calc R .
C11 C 0.6065(3) 0.2489(2) -0.0354(2) 0.0534(11) Uani 1 d . .
H11 H 0.6331(3) 0.2552(2) -0.0775(2) 0.064 Uiso 1 calc R .
C12 C 0.6083(3) 0.1863(2) -0.0068(2) 0.0449(10) Uani 1 d . .
C13 C 0.5737(3) 0.1785(2) 0.0589(2) 0.0348(8) Uani 1 d . .
C14 C 0.5743(3) 0.1116(2) 0.0906(2) 0.0341(8) Uani 1 d . .
C15 C 0.6617(3) 0.0776(2) 0.1064(2) 0.0399(9) Uani 1 d . .
C16 C 0.6564(3) 0.0129(2) 0.1280(2) 0.0474(11) Uani 1 d . .
H16 H 0.7139(3) -0.0098(2) 0.1391(2) 0.057 Uiso 1 calc R .
C17 C 0.5688(3) -0.0182(2) 0.1334(2) 0.0530(11) Uani 1 d . .
H17 H 0.5674(3) -0.0623(2) 0.1462(2) 0.064 Uiso 1 calc R .
C18 C 0.4820(3) 0.0149(2) 0.1202(2) 0.0453(10) Uani 1 d . .
H18 H 0.4222(3) -0.0061(2) 0.1246(2) 0.054 Uiso 1 calc R .
C19 C 0.4860(3) 0.0800(2) 0.1003(2) 0.0352(9) Uani 1 d . .
C20 C 0.3415(3) 0.1079(2) 0.0391(2) 0.0398(9) Uani 1 d . .
H20 H 0.3575(3) 0.0730(2) 0.0111(2) 0.048 Uiso 1 calc R .
C21 C 0.2570(3) 0.1466(2) 0.0188(2) 0.0407(9) Uani 1 d . .
C22 C 0.1911(3) 0.1207(2) -0.0302(2) 0.0487(11) Uani 1 d . .
H22 H 0.2003(3) 0.0780(2) -0.0456(2) 0.058 Uiso 1 calc R .
C23 C 0.1136(3) 0.1564(3) -0.0560(2) 0.0541(12) Uani 1 d . .
C24 C 0.1105(3) 0.2230(2) -0.0370(2) 0.0530(11) Uani 1 d . .
H24 H 0.0612(3) 0.2490(2) -0.0567(2) 0.064 Uiso 1 calc R .
C25 C 0.1753(3) 0.2527(2) 0.0089(2) 0.0451(10) Uani 1 d . .
C26 C 0.2462(3) 0.2118(2) 0.0426(2) 0.0396(9) Uani 1 d . .
C27 C 0.6436(4) 0.1288(3) -0.0470(2) 0.0679(14) Uani 1 d . .
H27A H 0.6264(24) 0.0885(3) -0.0250(10) 0.102 Uiso 1 calc R .
H27B H 0.7134(5) 0.1312(10) -0.0500(16) 0.102 Uiso 1 calc R .
H27C H 0.6135(21) 0.1299(10) -0.0917(6) 0.102 Uiso 1 calc R .
C28 C 0.7604(3) 0.1097(2) 0.1035(3) 0.0575(12) Uani 1 d . .
H28A H 0.7812(11) 0.1243(15) 0.1480(4) 0.086 Uiso 1 calc R .
H28B H 0.7563(6) 0.1468(10) 0.0734(13) 0.086 Uiso 1 calc R .
H28C H 0.8068(6) 0.0785(5) 0.0873(16) 0.086 Uiso 1 calc R .
C29 C 0.4760(3) 0.0272(2) 0.3434(2) 0.0429(10) Uani 1 d . .
C30 C 0.4311(4) -0.0178(2) 0.2882(2) 0.0554(12) Uani 1 d . .
H30A H 0.4020(4) 0.0086(2) 0.2525(2) 0.083 Uiso 1 calc R .
H30B H 0.3818(4) -0.0451(2) 0.3072(2) 0.083 Uiso 1 calc R .
H30C H 0.4813(4) -0.0451(2) 0.2704(2) 0.083 Uiso 1 calc R .
C31 C 0.3956(3) 0.0678(2) 0.3760(2) 0.0569(12) Uani 1 d . .
H31A H 0.3654(3) 0.0965(2) 0.3428(2) 0.085 Uiso 1 calc R .
H31B H 0.4239(3) 0.0936(2) 0.4125(2) 0.085 Uiso 1 calc R .
H31C H 0.3472(3) 0.0386(2) 0.3932(2) 0.085 Uiso 1 calc R .
C32 C 0.5211(4) -0.0173(3) 0.3987(3) 0.0671(14) Uani 1 d . .
H32A H 0.5500(4) 0.0093(3) 0.4343(3) 0.101 Uiso 1 calc R .
H32B H 0.5704(4) -0.0446(3) 0.3798(3) 0.101 Uiso 1 calc R .
H32C H 0.4710(4) -0.0446(3) 0.4167(3) 0.101 Uiso 1 calc R .
C33 C 0.8294(3) 0.1008(3) 0.3351(3) 0.0598(13) Uani 1 d . .
C37 C 0.1682(3) 0.3265(2) 0.0257(3) 0.0544(12) Uani 1 d . .
C38 C 0.2671(4) 0.3596(3) 0.0214(3) 0.075(2) Uani 1 d . .
H38A H 0.3137(4) 0.3376(3) 0.0512(3) 0.113 Uiso 1 calc R .
H38B H 0.2618(4) 0.4049(3) 0.0346(3) 0.113 Uiso 1 calc R .
H38C H 0.2884(4) 0.3572(3) -0.0242(3) 0.113 Uiso 1 calc R .
C39 C 0.1320(4) 0.3343(3) 0.0977(3) 0.077(2) Uani 1 d . .
H39A H 0.0693(4) 0.3134(3) 0.1007(3) 0.115 Uiso 1 calc R .
H39B H 0.1261(4) 0.3803(3) 0.1082(3) 0.115 Uiso 1 calc R .
H39C H 0.1779(4) 0.3140(3) 0.1293(3) 0.115 Uiso 1 calc R .
C40 C 0.0957(5) 0.3622(3) -0.0219(4) 0.105(2) Uani 1 d . .
H40A H 0.0325(5) 0.3418(3) -0.0198(4) 0.157 Uiso 1 calc R .
H40B H 0.1177(5) 0.3597(3) -0.0674(4) 0.157 Uiso 1 calc R .
H40C H 0.0912(5) 0.4075(3) -0.0085(4) 0.157 Uiso 1 calc R .
C41 C 0.0304(3) 0.1268(3) -0.1014(3) 0.069(2) Uani 1 d . .
C42 C 0.0524(5) 0.0581(4) -0.1234(4) 0.113(3) Uani 1 d . .
H42A H 0.1127(5) 0.0578(4) -0.1467(4) 0.170 Uiso 1 calc R .
H42B H 0.0003(5) 0.0425(4) -0.1532(4) 0.170 Uiso 1 calc R .
H42C H 0.0583(5) 0.0300(4) -0.0844(4) 0.170 Uiso 1 calc R .
C43 C 0.0175(5) 0.1683(4) -0.1677(3) 0.106(2) Uani 1 d . .
H43A H 0.0032(5) 0.2132(4) -0.1564(3) 0.160 Uiso 1 calc R .
H43B H -0.0354(5) 0.1505(4) -0.1954(3) 0.160 Uiso 1 calc R .
H43C H 0.0768(5) 0.1667(4) -0.1921(3) 0.160 Uiso 1 calc R .
C44 C -0.0633(4) 0.1310(5) -0.0645(4) 0.138(4) Uani 1 d . .
H44A H -0.0744(4) 0.1758(5) -0.0513(4) 0.208 Uiso 1 calc R .
H44B H -0.0586(4) 0.1037(5) -0.0248(4) 0.208 Uiso 1 calc R .
H44C H -0.1167(4) 0.1162(5) -0.0936(4) 0.208 Uiso 1 calc R .
C45 C 0.6330(3) 0.2928(2) 0.2090(2) 0.0399(9) Uani 1 d . .
H45 H 0.5983(3) 0.3276(2) 0.1834(2) 0.048 Uiso 1 calc R .
C46 C 0.7670(4) 0.3327(3) 0.1415(3) 0.076(2) Uani 1 d . .
H46A H 0.7984(4) 0.3586(3) 0.1774(3) 0.091 Uiso 1 calc R .
H46B H 0.7185(4) 0.3602(3) 0.1181(3) 0.091 Uiso 1 calc R .
C47 C 0.8415(5) 0.3112(4) 0.0931(4) 0.122(3) Uani 1 d . .
H47A H 0.8724(5) 0.3492(4) 0.0745(4) 0.183 Uiso 1 calc R .
H47B H 0.8102(5) 0.2861(4) 0.0572(4) 0.183 Uiso 1 calc R .
H47C H 0.8899(5) 0.2844(4) 0.1164(4) 0.183 Uiso 1 calc R .
C48 C 0.6649(4) 0.3222(2) 0.2773(2) 0.0538(12) Uani 1 d . .
H48A H 0.7105(4) 0.3573(2) 0.2706(2) 0.081 Uiso 1 calc R .
H48B H 0.6956(4) 0.2887(2) 0.3050(2) 0.081 Uiso 1 calc R .
H48C H 0.6087(4) 0.3390(2) 0.2992(2) 0.081 Uiso 1 calc R .
C49 C 0.2961(3) 0.2497(2) 0.3105(2) 0.0520(11) Uani 1 d . .
H49A H 0.2740(3) 0.2044(2) 0.3128(2) 0.062 Uiso 1 calc R .
H49B H 0.2410(3) 0.2779(2) 0.3197(2) 0.062 Uiso 1 calc R .
C50 C 0.3762(4) 0.2607(3) 0.3648(2) 0.0709(15) Uani 1 d . .
H50A H 0.3512(4) 0.2511(3) 0.4085(2) 0.106 Uiso 1 calc R .
H50B H 0.3974(4) 0.3058(3) 0.3637(2) 0.106 Uiso 1 calc R .
H50C H 0.4305(4) 0.2322(3) 0.3567(2) 0.106 Uiso 1 calc R .
C51 C 0.3534(3) 0.3322(2) 0.2291(2) 0.0488(11) Uani 1 d . .
H51A H 0.3646(3) 0.3375(2) 0.1812(2) 0.059 Uiso 1 calc R .
H51B H 0.4146(3) 0.3418(2) 0.2536(2) 0.059 Uiso 1 calc R .
C52 C 0.2790(4) 0.3820(2) 0.2488(3) 0.0639(13) Uani 1 d . .
H52A H 0.3022(4) 0.4255(2) 0.2388(3) 0.096 Uiso 1 calc R .
H52B H 0.2686(4) 0.3785(2) 0.2964(3) 0.096 Uiso 1 calc R .
H52C H 0.2185(4) 0.3741(2) 0.2238(3) 0.096 Uiso 1 calc R .
C53 C 0.1393(3) 0.1688(2) 0.1950(3) 0.0596(13) Uani 1 d . .
H53A H 0.1491(3) 0.2160(2) 0.1928(3) 0.072 Uiso 1 calc R .
H53B H 0.1153(3) 0.1588(2) 0.2394(3) 0.072 Uiso 1 calc R .
C54 C 0.0607(3) 0.1501(3) 0.1425(3) 0.075(2) Uani 1 d . .
H54A H 0.0017(3) 0.1738(3) 0.1509(3) 0.113 Uiso 1 calc R .
H54B H 0.0484(3) 0.1036(3) 0.1449(3) 0.113 Uiso 1 calc R .
H54C H 0.0822(3) 0.1610(3) 0.0982(3) 0.113 Uiso 1 calc R .
C55 C 0.2269(3) 0.0646(2) 0.1858(3) 0.0607(13) Uani 1 d . .
H55A H 0.2922(3) 0.0462(2) 0.1837(3) 0.073 Uiso 1 calc R .
H55B H 0.1913(3) 0.0529(2) 0.1441(3) 0.073 Uiso 1 calc R .
C56 C 0.1768(4) 0.0328(3) 0.2441(3) 0.091(2) Uani 1 d . .
H56A H 0.1749(4) -0.0141(3) 0.2377(3) 0.136 Uiso 1 calc R .
H56B H 0.1113(4) 0.0495(3) 0.2461(3) 0.136 Uiso 1 calc R .
H56C H 0.2124(4) 0.0428(3) 0.2857(3) 0.136 Uiso 1 calc R .
C34 C 0.8397(11) 0.0894(13) 0.4104(8) 0.154(11) Uani 0.67(2) d P 1
H34A H 0.7979(11) 0.0538(13) 0.4228(8) 0.231 Uiso 0.67(2) calc PR 1
H34B H 0.8214(11) 0.1287(13) 0.4338(8) 0.231 Uiso 0.67(2) calc PR 1
H34C H 0.9065(11) 0.0785(13) 0.4226(8) 0.231 Uiso 0.67(2) calc PR 1
C35 C 0.8948(7) 0.1561(6) 0.3172(9) 0.095(6) Uani 0.67(2) d P 1
H35A H 0.8889(7) 0.1640(6) 0.2694(9) 0.142 Uiso 0.67(2) calc PR 1
H35B H 0.9613(7) 0.1449(6) 0.3297(9) 0.142 Uiso 0.67(2) calc PR 1
H35C H 0.8764(7) 0.1951(6) 0.3411(9) 0.142 Uiso 0.67(2) calc PR 1
C36 C 0.8701(9) 0.0386(7) 0.3009(11) 0.134(8) Uani 0.67(2) d P 1
H36A H 0.8300(9) 0.0013(7) 0.3111(11) 0.201 Uiso 0.67(2) calc PR 1
H36B H 0.9360(9) 0.0308(7) 0.3177(11) 0.201 Uiso 0.67(2) calc PR 1
H36C H 0.8697(9) 0.0451(7) 0.2528(11) 0.201 Uiso 0.67(2) calc PR 1
C34A C 0.8476(21) 0.1676(12) 0.3824(19) 0.120(14) Uani 0.33(2) d P 2
H34D H 0.8050(21) 0.1665(12) 0.4198(19) 0.180 Uiso 0.33(2) calc PR 2
H34E H 0.8340(21) 0.2062(12) 0.3556(19) 0.180 Uiso 0.33(2) calc PR 2
H34F H 0.9145(21) 0.1687(12) 0.3992(19) 0.180 Uiso 0.33(2) calc PR 2
C36A C 0.8375(21) 0.0500(15) 0.3883(19) 0.128(18) Uani 0.33(2) d P 2
H36D H 0.7916(21) 0.0593(15) 0.4226(19) 0.192 Uiso 0.33(2) calc PR 2
H36E H 0.9027(21) 0.0500(15) 0.4082(19) 0.192 Uiso 0.33(2) calc PR 2
H36F H 0.8234(21) 0.0075(15) 0.3688(19) 0.192 Uiso 0.33(2) calc PR 2
C35A C 0.8879(21) 0.0982(32) 0.2804(17) 0.212(35) Uani 0.33(2) d P 2
H35D H 0.8732(21) 0.1349(32) 0.2510(17) 0.318 Uiso 0.33(2) calc PR 2
H35E H 0.8760(21) 0.0578(32) 0.2561(17) 0.318 Uiso 0.33(2) calc PR 2
H35F H 0.9554(21) 0.1002(32) 0.2957(17) 0.318 Uiso 0.33(2) calc PR 2

loop_
_geom_bond_atom_site_label_1
_geom_bond_atom_site_label_2
_geom_bond_distance
_geom_bond_site_symmetry_2
_geom_bond_publ_flag
Nb O1 1.979(3) . ?
Nb N3 1.984(3) . ?
Nb N4 2.025(3) . ?
Nb O2 2.028(3) . ?
Nb N1 2.032(3) . ?
Nb N2 2.336(3) . ?
O1 C1 1.354(4) . ?
O2 C26 1.320(5) . ?
N1 C8 1.425(5) . ?
N1 C7 1.495(4) . ?
N2 C20 1.286(5) . ?
N2 C19 1.439(5) . ?
N3 C51 1.463(5) . ?
N3 C49 1.476(5) . ?
N4 C55 1.462(6) . ?
N4 C53 1.474(5) . ?
N5 C45 1.465(5) . ?
N5 C46 1.468(6) . ?
C1 C6 1.400(5) . ?
C1 C2 1.421(5) . ?
C2 C3 1.387(5) . ?
C2 C29 1.534(5) . ?
C3 C4 1.392(6) . ?
C4 C5 1.384(6) . ?
C4 C33 1.525(6) . ?
C5 C6 1.393(5) . ?
C6 C7 1.530(5) . ?
C7 C45 1.540(5) . ?
C8 C9 1.386(5) . ?
C8 C13 1.405(5) . ?
C9 C10 1.377(6) . ?
C10 C11 1.372(6) . ?
C11 C12 1.389(6) . ?
C12 C13 1.410(5) . ?
C12 C27 1.502(6) . ?
C13 C14 1.494(5) . ?
C14 C19 1.387(5) . ?
C14 C15 1.404(5) . ?
C15 C16 1.383(6) . ?
C15 C28 1.501(6) . ?
C16 C17 1.363(6) . ?
C17 C18 1.379(6) . ?
C18 C19 1.380(6) . ?
C20 C21 1.439(5) . ?
C21 C22 1.399(5) . ?
C21 C26 1.414(6) . ?
C22 C23 1.365(6) . ?
C23 C24 1.403(7) . ?
C23 C41 1.542(6) . ?
C24 C25 1.382(6) . ?
C25 C26 1.422(5) . ?
C25 C37 1.538(6) . ?
C29 C32 1.529(6) . ?
C29 C30 1.532(6) . ?
C29 C31 1.535(6) . ?
C33 C35A 1.37(3) . ?
C33 C36A 1.47(3) . ?
C33 C35 1.486(10) . ?
C33 C34 1.51(2) . ?
C33 C36 1.545(13) . ?
C33 C34A 1.66(2) . ?
C37 C38 1.515(7) . ?
C37 C40 1.521(7) . ?
C37 C39 1.534(7) . ?
C41 C42 1.492(8) . ?
C41 C44 1.502(8) . ?
C41 C43 1.562(9) . ?
C45 C48 1.523(6) . ?
C46 C47 1.489(8) . ?
C49 C50 1.519(7) . ?
C51 C52 1.496(6) . ?
C53 C54 1.512(7) . ?
C55 C56 1.508(7) . ?
